data_1530629
loop_
_publ_author_name
'Quintana, P.'
'Howie, R.A.'
'Leal, J.'
'West, A.R.'

_publ_section_title
;
 Li2 Zr O3: A New Polymorph with the alpha- Li Fe O2 Structure
;
_journal_name_full 'Materials Research Bulletin'
_journal_page_first 1385
_journal_page_last 1389
_journal_volume 24
_journal_year 1989
_chemical_formula_sum 'Li4 O8 Zr2.62'
_chemical_name_systematic 'Li5.52 Zr2.62 O8'
_space_group_IT_number 141
_symmetry_space_group_name_Hall '-I 4bd 2'
_symmetry_space_group_name_H-M 'I 41/a m d :2'
_cell_angle_alpha 90
_cell_angle_beta 90
_cell_angle_gamma 90
_cell_formula_units_Z 1
_cell_length_a 4.265
_cell_length_b 4.265
_cell_length_c 9.0149
_cell_volume 163.983
_citation_journal_id_ASTM MRBUAC
_cod_data_source_file Quintana_MRBUAC_1989_1869.cif
_cod_data_source_block Li4O8Zr2.62
_cod_database_code 1530629

loop_
_symmetry_equiv_pos_as_xyz
x,y,z
-y+1/4,x+3/4,z+1/4
-x+1/2,-y,z+1/2
y+1/4,-x+1/4,z+3/4
x,-y,-z
y+1/4,x+3/4,-z+1/4
-x+1/2,y,-z+1/2
-y+1/4,-x+1/4,-z+3/4
-x,-y,-z
y-1/4,-x-3/4,-z-1/4
x-1/2,y,-z-1/2
-y-1/4,x-1/4,-z-3/4
-x,y,z
-y-1/4,-x-3/4,z-1/4
x-1/2,-y,z-1/2
y-1/4,x-1/4,z-3/4
x+1/2,y+1/2,z+1/2
-y+3/4,x+5/4,z+3/4
-x+1,-y+1/2,z+1
y+3/4,-x+3/4,z+5/4
x+1/2,-y+1/2,-z+1/2
y+3/4,x+5/4,-z+3/4
-x+1,y+1/2,-z+1
-y+3/4,-x+3/4,-z+5/4
-x+1/2,-y+1/2,-z+1/2
y+1/4,-x-1/4,-z+1/4
x,y+1/2,-z
-y+1/4,x+1/4,-z-1/4
-x+1/2,y+1/2,z+1/2
-y+1/4,-x-1/4,z+1/4
x,-y+1/2,z
y+1/4,x+1/4,z-1/4

loop_
_atom_site_label
_atom_site_type_symbol
_atom_site_fract_x
_atom_site_fract_y
_atom_site_fract_z
_atom_site_occupancy
_atom_site_U_iso_or_equiv
O1 O-2 0 0.25 0.10971 1 0.0
Zr1 Zr+4 0 0.75 0.125 0.655 0.0
Li1 Li+1 0 0.25 0.375 1 0.0
